data_4338157
loop_
_publ_author_name
'Ghosh, Pradip'
'Samanta, Subhas'
'Roy, Suman K.'
'Demeshko, Serhiy'
'Meyer, Franc'
'Goswami, Sreebrata'

_publ_section_title
;
 Introducing a new azoaromatic pincer ligand. Isolation and
 characterization of redox events in its ferrous complexes.
;
_journal_issue 9
_journal_name_full 'Inorganic chemistry'
_journal_page_first 4678
_journal_page_last 4686
_journal_paper_doi 10.1021/ic500355f
_journal_volume 53
_journal_year 2014
_chemical_formula_sum 'C17 H13 Cl2 Fe N5'
_chemical_formula_weight 414.07
_chemical_name_systematic
; 
 ? 
;
_space_group_IT_number 61
_symmetry_cell_setting orthorhombic
_symmetry_space_group_name_Hall '-P 2ac 2ab'
_symmetry_space_group_name_H-M 'P b c a'
_atom_sites_solution_hydrogens geom
_atom_sites_solution_primary direct
_atom_sites_solution_secondary difmap
_audit_creation_method SHELXL-97
_cell_angle_alpha 90.00
_cell_angle_beta 90.00
_cell_angle_gamma 90.00
_cell_formula_units_Z 8
_cell_length_a 13.334(2)
_cell_length_b 14.982(3)
_cell_length_c 17.158(3)
_cell_measurement_temperature 293(2)
_cell_measurement_theta_max 20.8
_cell_measurement_theta_min 2.4
_cell_volume 3427.7(10)
_computing_structure_refinement 'SHELXL-97 (Sheldrick, 1997)'
_computing_structure_solution 'SHELXS-97 (Sheldrick, 1990)'
_diffrn_ambient_temperature 293(2)
_diffrn_measured_fraction_theta_full 0.993
_diffrn_measured_fraction_theta_max 0.993
_diffrn_radiation_monochromator graphite
_diffrn_radiation_source 'fine-focus sealed tube'
_diffrn_radiation_type MoK\a
_diffrn_radiation_wavelength 0.71073
_diffrn_reflns_av_R_equivalents 0.1082
_diffrn_reflns_av_sigmaI/netI 0.0427
_diffrn_reflns_limit_h_max 13
_diffrn_reflns_limit_h_min -13
_diffrn_reflns_limit_k_max 14
_diffrn_reflns_limit_k_min -14
_diffrn_reflns_limit_l_max 17
_diffrn_reflns_limit_l_min -17
_diffrn_reflns_number 19566
_diffrn_reflns_theta_full 20.79
_diffrn_reflns_theta_max 20.79
_diffrn_reflns_theta_min 2.36
_exptl_absorpt_coefficient_mu 1.201
_exptl_absorpt_correction_T_max 0.876
_exptl_absorpt_correction_T_min 0.835
_exptl_absorpt_correction_type empirical
_exptl_absorpt_process_details SADABS
_exptl_crystal_colour brown
_exptl_crystal_density_diffrn 1.605
_exptl_crystal_density_method 'not measured'
_exptl_crystal_description square
_exptl_crystal_F_000 1680
_exptl_crystal_size_max 0.15
_exptl_crystal_size_mid 0.13
_exptl_crystal_size_min 0.11
_refine_diff_density_max 0.249
_refine_diff_density_min -0.285
_refine_diff_density_rms 0.054
_refine_ls_extinction_method none
_refine_ls_goodness_of_fit_ref 1.048
_refine_ls_hydrogen_treatment constr
_refine_ls_matrix_type full
_refine_ls_number_parameters 226
_refine_ls_number_reflns 1772
_refine_ls_number_restraints 0
_refine_ls_restrained_S_all 1.048
_refine_ls_R_factor_all 0.0450
_refine_ls_R_factor_gt 0.0327
_refine_ls_shift/su_max 0.008
_refine_ls_shift/su_mean 0.001
_refine_ls_structure_factor_coef Fsqd
_refine_ls_weighting_details 'calc w=1/[\s^2^(Fo^2^)+(0.0459P)^2^+0.3822P] where P=(Fo^2^+2Fc^2^)/3'
_refine_ls_weighting_scheme calc
_refine_ls_wR_factor_gt 0.0786
_refine_ls_wR_factor_ref 0.0851
_reflns_number_gt 1422
_reflns_number_total 1772
_reflns_threshold_expression >2sigma(I)
_cod_data_source_file ic500355f_si_002.cif
_cod_data_source_block 1
_cod_depositor_comments
;
The following automatic conversions were performed:

'_symmetry_cell_setting' value 'Orthorhombic' changed to
'orthorhombic' according to
/usr/data/users/saulius/crontab/automatic-downloads/rss-feeds/ACS/lib/dictionaries/cif_core.dic
dictionary named 'cif_core.dic' version 2.4.2 from
2011-04-26.

'_exptl_absorpt_correction_type' value 'Empirical'
changed to 'empirical' according to
/usr/data/users/saulius/crontab/automatic-downloads/rss-feeds/ACS/lib/dictionaries/cif_core.dic
dictionary named 'cif_core.dic' version 2.4.2 from 2011-04-26.

Automatic conversion script
Id: cif_fix_values 2281 2013-09-26 08:29:07Z andrius 

 Adding full bibliography for 4338156--4338158.cif.
;
_cod_original_cell_volume 3427.8(10)
_cod_original_sg_symbol_H-M Pbca
_cod_database_code 4338157

loop_
_symmetry_equiv_pos_as_xyz
'x, y, z'
'-x+1/2, -y, z+1/2'
'-x, y+1/2, -z+1/2'
'x+1/2, -y+1/2, -z'
'-x, -y, -z'
'x-1/2, y, -z-1/2'
'x, -y-1/2, z-1/2'
'-x-1/2, y-1/2, z'

loop_
_atom_site_label
_atom_site_type_symbol
_atom_site_fract_x
_atom_site_fract_y
_atom_site_fract_z
_atom_site_U_iso_or_equiv
_atom_site_adp_type
_atom_site_occupancy
_atom_site_symmetry_multiplicity
_atom_site_calc_flag
_atom_site_refinement_flags
Fe1 Fe 0.15365(4) 0.69022(4) 0.21909(3) 0.0333(2) Uani 1 1 d .
Cl2 Cl 0.31391(8) 0.64657(7) 0.22493(6) 0.0417(3) Uani 1 1 d .
Cl1 Cl 0.05996(8) 0.62925(7) 0.12435(6) 0.0389(3) Uani 1 1 d .
C9 C 0.0350(3) 0.9035(3) 0.4028(2) 0.0401(11) Uani 1 1 d .
H9 H 0.0115 0.9454 0.4384 0.048 Uiso 1 1 calc R
C16 C 0.1197(3) 0.3769(3) 0.2821(2) 0.0391(11) Uani 1 1 d .
H16 H 0.1461 0.3409 0.2430 0.047 Uiso 1 1 calc R
C3 C 0.2763(3) 0.7962(3) -0.0278(3) 0.0467(12) Uani 1 1 d .
H3 H 0.2899 0.7498 -0.0622 0.056 Uiso 1 1 calc R
C17 C 0.1240(3) 0.4685(3) 0.2749(2) 0.0363(11) Uani 1 1 d .
H17 H 0.1534 0.4940 0.2310 0.044 Uiso 1 1 calc R
C11 C 0.0612(3) 0.7532(3) 0.3639(2) 0.0317(10) Uani 1 1 d .
C15 C 0.0772(3) 0.3389(3) 0.3462(3) 0.0417(12) Uani 1 1 d .
H15 H 0.0731 0.2771 0.3504 0.050 Uiso 1 1 calc R
C13 C 0.0422(3) 0.4837(3) 0.3981(2) 0.0437(12) Uani 1 1 d .
H13 H 0.0152 0.5195 0.4371 0.052 Uiso 1 1 calc R
C6 C 0.2337(3) 0.9352(3) 0.0736(2) 0.0415(12) Uani 1 1 d .
H6 H 0.2189 0.9819 0.1074 0.050 Uiso 1 1 calc R
C4 C 0.2917(3) 0.8833(4) -0.0501(3) 0.0502(13) Uani 1 1 d .
H4 H 0.3162 0.8956 -0.0997 0.060 Uiso 1 1 calc R
C12 C 0.0848(3) 0.5222(3) 0.3323(2) 0.0316(11) Uani 1 1 d .
C2 C 0.2407(3) 0.7779(3) 0.0460(2) 0.0412(12) Uani 1 1 d .
H2 H 0.2317 0.7191 0.0618 0.049 Uiso 1 1 calc R
C10 C 0.0256(3) 0.8138(3) 0.4180(2) 0.0396(11) Uani 1 1 d .
H10 H -0.0042 0.7942 0.4639 0.048 Uiso 1 1 calc R
C5 C 0.2712(3) 0.9522(3) 0.0004(3) 0.0498(13) Uani 1 1 d .
H5 H 0.2827 1.0108 -0.0151 0.060 Uiso 1 1 calc R
C1 C 0.2184(3) 0.8469(3) 0.0962(2) 0.0335(11) Uani 1 1 d .
C8 C 0.0796(3) 0.9307(3) 0.3344(2) 0.0357(11) Uani 1 1 d .
H8 H 0.0869 0.9911 0.3232 0.043 Uiso 1 1 calc R
C14 C 0.0400(3) 0.3925(3) 0.4051(3) 0.0485(12) Uani 1 1 d .
H14 H 0.0134 0.3666 0.4498 0.058 Uiso 1 1 calc R
N2 N 0.1552(2) 0.8924(2) 0.21210(19) 0.0335(9) Uani 1 1 d .
N3 N 0.1048(2) 0.7788(2) 0.29713(17) 0.0311(8) Uani 1 1 d .
N5 N 0.0896(2) 0.6161(2) 0.32141(18) 0.0320(9) Uani 1 1 d .
N4 N 0.0536(2) 0.6617(2) 0.37781(18) 0.0343(9) Uani 1 1 d .
N1 N 0.1773(2) 0.8242(2) 0.17024(19) 0.0330(9) Uani 1 1 d .
C7 C 0.1133(3) 0.8672(3) 0.2828(2) 0.0295(10) Uani 1 1 d .

loop_
_atom_site_aniso_label
_atom_site_aniso_U_11
_atom_site_aniso_U_22
_atom_site_aniso_U_33
_atom_site_aniso_U_23
_atom_site_aniso_U_13
_atom_site_aniso_U_12
Fe1 0.0405(4) 0.0268(4) 0.0326(4) -0.0038(3) 0.0020(3) 0.0009(3)
Cl2 0.0431(7) 0.0321(7) 0.0501(7) 0.0008(5) 0.0012(5) 0.0035(5)
Cl1 0.0494(7) 0.0305(7) 0.0367(6) -0.0014(5) -0.0025(5) -0.0039(5)
C9 0.051(3) 0.032(3) 0.037(3) -0.006(2) 0.000(2) 0.005(2)
C16 0.037(3) 0.031(3) 0.050(3) 0.002(2) 0.002(2) 0.003(2)
C3 0.049(3) 0.049(3) 0.042(3) -0.007(2) 0.008(2) -0.004(3)
C17 0.037(3) 0.032(3) 0.040(3) 0.009(2) 0.008(2) 0.001(2)
C11 0.035(3) 0.029(3) 0.031(3) -0.005(2) -0.003(2) 0.006(2)
C15 0.045(3) 0.025(3) 0.055(3) 0.007(3) -0.012(2) 0.000(2)
C13 0.066(3) 0.034(3) 0.032(3) 0.003(2) 0.003(2) -0.006(2)
C6 0.049(3) 0.037(3) 0.038(3) 0.001(2) -0.001(2) -0.005(2)
C4 0.042(3) 0.075(4) 0.033(3) 0.011(3) 0.003(2) -0.002(3)
C12 0.032(3) 0.029(3) 0.034(3) -0.002(2) -0.003(2) 0.000(2)
C2 0.048(3) 0.033(3) 0.043(3) 0.000(2) 0.004(2) -0.002(2)
C10 0.046(3) 0.045(3) 0.029(3) 0.002(2) 0.004(2) 0.005(2)
C5 0.056(3) 0.048(3) 0.046(3) 0.013(3) 0.005(2) -0.009(3)
C1 0.034(3) 0.036(3) 0.030(3) 0.003(2) -0.002(2) 0.001(2)
C8 0.044(3) 0.026(3) 0.037(3) -0.002(2) -0.007(2) 0.002(2)
C14 0.061(3) 0.041(3) 0.044(3) 0.015(3) 0.000(2) -0.009(3)
N2 0.039(2) 0.028(2) 0.034(2) 0.0000(19) -0.0011(17) -0.0001(17)
N3 0.037(2) 0.027(2) 0.030(2) -0.0001(17) 0.0014(16) 0.0016(17)
N5 0.039(2) 0.027(2) 0.030(2) -0.0011(17) -0.0026(16) 0.0022(17)
N4 0.040(2) 0.032(2) 0.031(2) -0.0020(18) 0.0010(16) 0.0013(18)
N1 0.035(2) 0.031(2) 0.032(2) 0.0001(19) -0.0010(16) -0.0015(17)
C7 0.033(2) 0.023(3) 0.033(3) -0.004(2) -0.001(2) 0.000(2)

loop_
_atom_type_symbol
_atom_type_description
_atom_type_scat_dispersion_real
_atom_type_scat_dispersion_imag
_atom_type_scat_source
C C 0.0033 0.0016 'International Tables Vol C Tables 4.2.6.8 and 6.1.1.4'
H H 0.0000 0.0000 'International Tables Vol C Tables 4.2.6.8 and 6.1.1.4'
N N 0.0061 0.0033 'International Tables Vol C Tables 4.2.6.8 and 6.1.1.4'
O O 0.0106 0.0060 'International Tables Vol C Tables 4.2.6.8 and 6.1.1.4'
Cl Cl 0.1484 0.1585 'International Tables Vol C Tables 4.2.6.8 and 6.1.1.4'
Fe Fe 0.3463 0.8444 'International Tables Vol C Tables 4.2.6.8 and 6.1.1.4'

loop_
_geom_angle_atom_site_label_1
_geom_angle_atom_site_label_2
_geom_angle_atom_site_label_3
_geom_angle
N3 Fe1 N1 72.25(13)
N3 Fe1 Cl2 118.44(10)
N1 Fe1 Cl2 98.44(9)
N3 Fe1 Cl1 125.12(10)
N1 Fe1 Cl1 100.11(9)
Cl2 Fe1 Cl1 116.44(5)
N3 Fe1 N5 71.33(13)
N1 Fe1 N5 143.52(13)
Cl2 Fe1 N5 100.60(9)
Cl1 Fe1 N5 98.81(9)
C10 C9 C8 119.3(4)
C15 C16 C17 120.4(4)
C4 C3 C2 119.7(4)
C12 C17 C16 120.2(4)
N3 C11 C10 122.3(4)
N3 C11 N4 117.3(3)
C10 C11 N4 120.4(4)
C16 C15 C14 119.8(4)
C14 C13 C12 119.6(4)
C5 C6 C1 118.9(4)
C3 C4 C5 120.5(4)
C17 C12 C13 119.6(4)
C17 C12 N5 117.9(4)
C13 C12 N5 122.5(4)
C3 C2 C1 120.0(4)
C9 C10 C11 119.0(4)
C6 C5 C4 120.5(4)
C2 C1 C6 120.4(4)
C2 C1 N1 117.5(4)
C6 C1 N1 122.1(4)
C7 C8 C9 119.0(4)
C13 C14 C15 120.4(4)
N1 N2 C7 111.4(3)
C11 N3 C7 118.2(3)
C11 N3 Fe1 121.7(3)
C7 N3 Fe1 120.2(3)
N4 N5 C12 114.4(3)
N4 N5 Fe1 118.1(2)
C12 N5 Fe1 127.5(3)
N5 N4 C11 111.6(3)
N2 N1 C1 113.4(3)
N2 N1 Fe1 118.7(2)
C1 N1 Fe1 127.9(3)
N3 C7 C8 122.3(4)
N3 C7 N2 117.4(3)
C8 C7 N2 120.4(4)

loop_
_geom_bond_atom_site_label_1
_geom_bond_atom_site_label_2
_geom_bond_distance
Fe1 N3 1.995(3)
Fe1 N1 2.198(3)
Fe1 Cl2 2.2369(13)
Fe1 Cl1 2.2445(11)
Fe1 N5 2.246(3)
C9 C10 1.375(6)
C9 C8 1.378(5)
C16 C15 1.363(5)
C16 C17 1.379(6)
C3 C4 1.375(6)
C3 C2 1.379(5)
C17 C12 1.376(5)
C11 N3 1.342(5)
C11 C10 1.381(5)
C11 N4 1.396(5)
C15 C14 1.383(6)
C13 C14 1.372(6)
C13 C12 1.389(5)
C6 C5 1.376(6)
C6 C1 1.393(6)
C4 C5 1.375(6)
C12 N5 1.421(5)
C2 C1 1.379(6)
C1 N1 1.424(5)
C8 C7 1.375(5)
N2 N1 1.283(4)
N2 C7 1.388(5)
N3 C7 1.351(5)
N5 N4 1.277(4)
